data_2203219
loop_
_publ_author_name
'Fujihara, Takashi'
'Saito, Miki'
'Nagasawa, Akira'

_publ_section_title
;<i>N</i>,<i>N</i>,<i>N</i>',<i>N</i>'-Tetrakis(2-pyridylmethyl)-1,2-diaminoethane:
 a multidentate ligand
;
_journal_issue 2
_journal_name_full 'Acta Crystallographica Section E'
_journal_page_first o262
_journal_page_last o263
_journal_paper_doi 10.1107/S1600536804001254
_journal_volume 60
_journal_year 2004
_chemical_formula_iupac 'C26 H28 N6'
_chemical_formula_moiety 'C26 H28 N6'
_chemical_formula_sum 'C26 H28 N6'
_chemical_formula_weight 424.54
_chemical_name_systematic
;
N,N,N',N'-Tetrakis(2-pyridylmethyl)-1,2-diaminoethane
;
_space_group_IT_number 2
_symmetry_cell_setting triclinic
_symmetry_space_group_name_Hall '-P 1'
_symmetry_space_group_name_H-M 'P -1'
_atom_sites_solution_hydrogens difmap
_atom_sites_solution_primary direct
_atom_sites_solution_secondary difmap
_cell_angle_alpha 77.66(3)
_cell_angle_beta 87.74(3)
_cell_angle_gamma 74.47(3)
_cell_formula_units_Z 1
_cell_length_a 6.2280(10)
_cell_length_b 9.482(2)
_cell_length_c 10.760(2)
_cell_measurement_reflns_used 954
_cell_measurement_temperature 298(2)
_cell_measurement_theta_max 22.91
_cell_measurement_theta_min 2.66
_cell_volume 598.0(2)
_computing_cell_refinement SMART-W2K/NT
_computing_data_collection 'SMART-W2K/NT (Bruker, 2003)'
_computing_data_reduction 'SAINT-W2K/NT (Bruker, 2003)'
_computing_molecular_graphics 'ORTEP-3 for Windows (Farrugia, 1997)'
_computing_publication_material SHELXTL-NT
_computing_structure_refinement SHELXTL-NT
_computing_structure_solution 'SHELXTL-NT (Bruker, 2003)'
_diffrn_ambient_temperature 298(2)
_diffrn_detector_area_resol_mean 8.366
_diffrn_measured_fraction_theta_full 0.987
_diffrn_measured_fraction_theta_max 0.987
_diffrn_measurement_device_type 'Bruker SMART APEX CCD area-detector'
_diffrn_measurement_method '\f and \w'
_diffrn_radiation_monochromator graphite
_diffrn_radiation_source 'fine-focus sealed tube'
_diffrn_radiation_type MoK\a
_diffrn_radiation_wavelength 0.71073
_diffrn_reflns_av_R_equivalents 0.0178
_diffrn_reflns_av_sigmaI/netI 0.0360
_diffrn_reflns_limit_h_max 8
_diffrn_reflns_limit_h_min -8
_diffrn_reflns_limit_k_max 10
_diffrn_reflns_limit_k_min -12
_diffrn_reflns_limit_l_max 13
_diffrn_reflns_limit_l_min -14
_diffrn_reflns_number 4392
_diffrn_reflns_theta_full 27.94
_diffrn_reflns_theta_max 27.94
_diffrn_reflns_theta_min 1.94
_diffrn_standards_decay_% 0
_diffrn_standards_interval_time 100
_diffrn_standards_number 0
_exptl_absorpt_coefficient_mu 0.073
_exptl_absorpt_correction_T_max 0.9770
_exptl_absorpt_correction_T_min 0.9660
_exptl_absorpt_correction_type empirical
_exptl_absorpt_process_details '(SADABS; Scheldrick, 1996)'
_exptl_crystal_colour colourless
_exptl_crystal_density_diffrn 1.179
_exptl_crystal_density_meas ?
_exptl_crystal_density_method .
_exptl_crystal_description prism
_exptl_crystal_F_000 226
_exptl_crystal_size_max 0.48
_exptl_crystal_size_mid 0.45
_exptl_crystal_size_min 0.35
_refine_diff_density_max 0.121
_refine_diff_density_min -0.123
_refine_ls_extinction_method none
_refine_ls_goodness_of_fit_ref 1.023
_refine_ls_hydrogen_treatment refxyz
_refine_ls_matrix_type full
_refine_ls_number_parameters 187
_refine_ls_number_reflns 2824
_refine_ls_number_restraints 0
_refine_ls_restrained_S_all 1.023
_refine_ls_R_factor_all 0.0865
_refine_ls_R_factor_gt 0.0536
_refine_ls_shift/su_max 0.000
_refine_ls_shift/su_mean 0.000
_refine_ls_structure_factor_coef Fsqd
_refine_ls_weighting_details 'calc w = 1/[\s^2^(Fo^2^)+(0.0689P)^2^+0.0224P] where P=(Fo^2^+2Fc^2^)/3'
_refine_ls_weighting_scheme calc
_refine_ls_wR_factor_gt 0.1247
_refine_ls_wR_factor_ref 0.1417
_reflns_number_gt 1800
_reflns_number_total 2824
_reflns_threshold_expression I>2\s(I)
_cod_data_source_file ob6346.cif
_cod_data_source_block I
_cod_depositor_comments
;
The following automatic conversions were performed:
'_symmetry_cell_setting' value 'Triclinic' changed to 'triclinic'
according to '/home/saulius/struct/CIF-dictionaries/cif_core.dic'
dictionary named 'cif_core.dic' version 2.4.1 from 2010-06-29.

Automatic conversion script
Id: cif_fix_enum 1527 2010-12-29 10:47:43Z saulius 

The following automatic conversions were performed:

'_symmetry_cell_setting' value 'Triclinic' changed to 'triclinic'
according to /home/saulius/struct/CIF-dictionaries/cif_core.dic
dictionary named 'cif_core.dic' version 2.4.1 from 2010-06-29.

Automatic conversion script
Id: cif_fix_values 1715 2011-07-08 13:25:40Z adriana 
;
_cod_original_sg_symbol_H-M P-1
_cod_database_code 2203219
_cod_database_fobs_code 2203219

loop_
_symmetry_equiv_pos_as_xyz
'x, y, z'
'-x, -y, -z'

loop_
_atom_site_label
_atom_site_fract_x
_atom_site_fract_y
_atom_site_fract_z
_atom_site_U_iso_or_equiv
_atom_site_adp_type
_atom_site_calc_flag
_atom_site_occupancy
_atom_site_type_symbol
N1 0.0300(2) 0.39675(13) 0.36619(12) 0.0538(4) Uani d 1 N
N2 0.0892(2) 0.02657(14) 0.33271(13) 0.0577(4) Uani d 1 N
N3 -0.1486(2) 0.68340(15) 0.09403(13) 0.0643(4) Uani d 1 N
C1 -0.0729(3) 0.50526(19) 0.44404(17) 0.0588(4) Uani d 1 C
C2 0.0152(3) 0.24517(17) 0.42498(18) 0.0599(4) Uani d 1 C
C3 0.1732(3) 0.12822(16) 0.36635(14) 0.0510(4) Uani d 1 C
C4 0.3953(3) 0.1250(2) 0.35211(18) 0.0678(5) Uani d 1 C
C5 0.5366(3) 0.0118(2) 0.30220(19) 0.0778(6) Uani d 1 C
C6 0.4514(4) -0.0928(2) 0.26823(19) 0.0753(6) Uani d 1 C
C7 0.2295(4) -0.0819(2) 0.28548(18) 0.0690(5) Uani d 1 C
C8 -0.0708(3) 0.4430(2) 0.23878(16) 0.0605(5) Uani d 1 C
C9 0.0080(3) 0.56677(16) 0.15541(14) 0.0505(4) Uani d 1 C
C10 0.2310(3) 0.5580(2) 0.13853(18) 0.0671(5) Uani d 1 C
C11 0.2958(4) 0.6699(2) 0.05638(19) 0.0743(5) Uani d 1 C
C12 0.1363(4) 0.7884(2) -0.00757(18) 0.0729(5) Uani d 1 C
C13 -0.0814(4) 0.7915(2) 0.01424(19) 0.0756(5) Uani d 1 C
H1A -0.221(3) 0.4906(17) 0.4768(16) 0.071 Uiso d 1 H
H1B -0.093(3) 0.6066(19) 0.3876(16) 0.071 Uiso d 1 H
H2A -0.142(3) 0.2319(18) 0.4227(16) 0.072 Uiso d 1 H
H2B 0.054(3) 0.2263(18) 0.5172(19) 0.072 Uiso d 1 H
H4 0.451(3) 0.199(2) 0.3766(18) 0.081 Uiso d 1 H
H5 0.685(4) 0.015(2) 0.2968(19) 0.093 Uiso d 1 H
H6 0.539(3) -0.172(2) 0.2275(18) 0.090 Uiso d 1 H
H7 0.164(3) -0.153(2) 0.2563(17) 0.083 Uiso d 1 H
H8A -0.238(3) 0.4707(19) 0.2416(17) 0.073 Uiso d 1 H
H8B -0.031(3) 0.353(2) 0.1993(16) 0.073 Uiso d 1 H
H10 0.332(3) 0.472(2) 0.1842(17) 0.081 Uiso d 1 H
H11 0.446(4) 0.663(2) 0.0446(19) 0.089 Uiso d 1 H
H12 0.175(3) 0.873(2) -0.0652(19) 0.088 Uiso d 1 H
H13 -0.196(3) 0.877(2) -0.0311(19) 0.091 Uiso d 1 H

loop_
_atom_site_aniso_label
_atom_site_aniso_U_11
_atom_site_aniso_U_22
_atom_site_aniso_U_33
_atom_site_aniso_U_12
_atom_site_aniso_U_13
_atom_site_aniso_U_23
N1 0.0673(9) 0.0435(7) 0.0520(8) -0.0148(6) -0.0001(6) -0.0129(6)
N2 0.0650(9) 0.0502(8) 0.0616(8) -0.0190(7) 0.0087(7) -0.0164(6)
N3 0.0602(9) 0.0640(9) 0.0610(9) -0.0061(7) -0.0020(7) -0.0095(7)
C1 0.0636(11) 0.0503(9) 0.0626(10) -0.0099(8) -0.0019(8) -0.0184(8)
C2 0.0700(12) 0.0489(9) 0.0626(11) -0.0188(8) 0.0128(9) -0.0140(8)
C3 0.0589(10) 0.0433(8) 0.0485(9) -0.0132(7) 0.0016(7) -0.0049(6)
C4 0.0576(11) 0.0677(12) 0.0796(13) -0.0201(9) 0.0004(9) -0.0145(9)
C5 0.0526(11) 0.0844(14) 0.0809(14) -0.0043(11) 0.0043(10) -0.0024(11)
C6 0.0812(15) 0.0612(12) 0.0690(12) 0.0024(10) 0.0136(10) -0.0116(9)
C7 0.0876(14) 0.0563(10) 0.0671(11) -0.0200(10) 0.0135(10) -0.0222(9)
C8 0.0699(12) 0.0578(10) 0.0588(10) -0.0207(9) -0.0070(9) -0.0171(8)
C9 0.0563(10) 0.0510(9) 0.0452(8) -0.0092(7) -0.0036(7) -0.0180(7)
C10 0.0577(11) 0.0645(11) 0.0751(12) -0.0099(9) -0.0054(9) -0.0131(9)
C11 0.0649(12) 0.0892(14) 0.0769(13) -0.0280(12) 0.0112(10) -0.0274(11)
C12 0.0936(16) 0.0729(13) 0.0568(11) -0.0335(12) 0.0051(10) -0.0097(9)
C13 0.0845(15) 0.0632(11) 0.0664(12) -0.0080(10) -0.0071(10) 0.0003(9)

loop_
_atom_type_symbol
_atom_type_description
_atom_type_scat_dispersion_real
_atom_type_scat_dispersion_imag
_atom_type_scat_source
C C 0.0033 0.0016 'International Tables Vol C Tables 4.2.6.8 and 6.1.1.4'
H H 0.0000 0.0000 'International Tables Vol C Tables 4.2.6.8 and 6.1.1.4'
N N 0.0061 0.0033 'International Tables Vol C Tables 4.2.6.8 and 6.1.1.4'

loop_
_geom_angle_atom_site_label_1
_geom_angle_atom_site_label_2
_geom_angle_atom_site_label_3
_geom_angle_site_symmetry_1
_geom_angle_site_symmetry_3
_geom_angle
_geom_angle_publ_flag
C8 N1 C1 . . 110.61(13) no
C8 N1 C2 . . 110.19(13) no
C1 N1 C2 . . 112.02(13) no
C3 N2 C7 . . 117.41(15) yes
C9 N3 C13 . . 117.54(16) yes
N2 C3 C4 . . 122.11(15) no
N2 C3 C2 . . 116.69(14) no
C4 C3 C2 . . 121.18(15) no
N3 C9 C10 . . 121.40(16) no
N3 C9 C8 . . 116.65(15) no
C10 C9 C8 . . 121.89(16) no
N1 C1 C1 . 2_566 112.30(18) no
N1 C1 H1A . . 110.9(9) no
C1 C1 H1A 2_566 . 108.6(10) no
N1 C1 H1B . . 106.3(10) no
C1 C1 H1B 2_566 . 108.3(10) no
H1A C1 H1B . . 110.4(13) no
N1 C8 C9 . . 113.28(13) no
N1 C8 H8A . . 111.7(11) no
C9 C8 H8A . . 110.5(10) no
N1 C8 H8B . . 107.2(10) no
C9 C8 H8B . . 109.0(10) no
H8A C8 H8B . . 104.7(14) no
N1 C2 C3 . . 111.91(13) no
N1 C2 H2A . . 113.7(9) no
C3 C2 H2A . . 109.2(10) no
N1 C2 H2B . . 107.9(10) no
C3 C2 H2B . . 109.0(10) no
H2A C2 H2B . . 104.9(14) no
C3 C4 C5 . . 119.23(19) no
C3 C4 H4 . . 120.6(12) no
C5 C4 H4 . . 120.1(12) no
N2 C7 C6 . . 124.02(19) no
N2 C7 H7 . . 116.9(11) no
C6 C7 H7 . . 119.0(11) no
N3 C13 C12 . . 123.81(19) no
N3 C13 H13 . . 118.0(12) no
C12 C13 H13 . . 118.2(12) no
C11 C10 C9 . . 120.00(18) no
C11 C10 H10 . . 123.1(11) no
C9 C10 H10 . . 116.9(11) no
C6 C5 C4 . . 118.83(19) no
C6 C5 H5 . . 126.4(13) no
C4 C5 H5 . . 114.8(13) no
C12 C11 C10 . . 118.8(2) no
C12 C11 H11 . . 121.5(12) no
C10 C11 H11 . . 119.8(12) no
C5 C6 C7 . . 118.40(19) no
C5 C6 H6 . . 123.4(11) no
C7 C6 H6 . . 118.2(11) no
C11 C12 C13 . . 118.47(18) no
C11 C12 H12 . . 121.6(12) no
C13 C12 H12 . . 119.9(12) no

loop_
_geom_bond_atom_site_label_1
_geom_bond_atom_site_label_2
_geom_bond_site_symmetry_2
_geom_bond_distance
_geom_bond_publ_flag
N1 C8 . 1.459(2) yes
N1 C1 . 1.464(2) yes
N1 C2 . 1.467(2) yes
N2 C3 . 1.330(2) yes
N2 C7 . 1.337(2) yes
N3 C9 . 1.331(2) yes
N3 C13 . 1.337(2) yes
C3 C4 . 1.379(2) yes
C3 C2 . 1.504(2) yes
C9 C10 . 1.376(2) yes
C9 C8 . 1.499(2) yes
C1 C1 2_566 1.507(3) yes
C1 H1A . 1.01(2) no
C1 H1B . 1.00(2) no
C8 H8A . 1.01(2) no
C8 H8B . 1.00(2) no
C2 H2A . 1.03(2) no
C2 H2B . 1.00(2) no
C4 C5 . 1.384(3) yes
C4 H4 . 0.95(2) no
C7 C6 . 1.366(3) yes
C7 H7 . 0.99(2) no
C13 C12 . 1.361(3) yes
C13 H13 . 0.98(2) no
C10 C11 . 1.368(3) yes
C10 H10 . 0.94(2) no
C5 C6 . 1.361(3) yes
C5 H5 . 0.93(2) no
C11 C12 . 1.360(3) yes
C11 H11 . 0.92(2) no
C6 H6 . 0.98(2) no
C12 H12 . 0.98(2) no

loop_
_geom_torsion_atom_site_label_1
_geom_torsion_atom_site_label_2
_geom_torsion_atom_site_label_3
_geom_torsion_atom_site_label_4
_geom_torsion_site_symmetry_4
_geom_torsion
_geom_torsion_publ_flag
C7 N2 C3 C4 . 0.9(2) no
C7 N2 C3 C2 . -177.20(10) no
C13 N3 C9 C10 . 0.6(2) no
C13 N3 C9 C8 . -176.7(2) no
C8 N1 C1 C1 2_566 -159.6(2) no
C2 N1 C1 C1 2_566 77.1(2) no
C1 N1 C8 C9 . 76.8(2) no
C2 N1 C8 C9 . -158.80(10) no
N3 C9 C8 N1 . -130.80(10) yes
C10 C9 C8 N1 . 52.0(2) no
C8 N1 C2 C3 . 72.5(2) no
C1 N1 C2 C3 . -163.90(10) no
N2 C3 C2 N1 . -131.5(2) yes
C4 C3 C2 N1 . 50.3(2) no
N2 C3 C4 C5 . -0.5(3) no
C2 C3 C4 C5 . 177.5(2) no
C3 N2 C7 C6 . -1.0(3) no
C9 N3 C13 C12 . 0.2(3) no
N3 C9 C10 C11 . -0.6(3) no
C8 C9 C10 C11 . 176.5(2) no
C3 C4 C5 C6 . 0.2(3) no
C9 C10 C11 C12 . -0.1(3) no
C4 C5 C6 C7 . -0.3(3) no
N2 C7 C6 C5 . 0.7(3) no
C10 C11 C12 C13 . 0.8(3) no
N3 C13 C12 C11 . -0.9(3) no
